data_2214759
loop_
_publ_author_name
'Pospieszna-Markiewicz, Izabela'
'Radecka-Paryzek, Wanda'
'Kubicki, Maciej'

_publ_section_title
;
 Putrescinium dichloride: a redetermination at 100 K
;
_journal_coeditor_code IS2183
_journal_issue 8
_journal_name_full 'Acta Crystallographica Section E'
_journal_page_first o3650
_journal_page_last o3650
_journal_paper_doi 10.1107/S160053680703156X
_journal_volume 63
_journal_year 2007
_chemical_formula_iupac 'C4 H14 N2 2+ , 2Cl -'
_chemical_formula_moiety 'C4 H14 N2 2+ , 2Cl -'
_chemical_formula_sum 'C4 H14 Cl2 N2'
_chemical_formula_weight 161.07
_chemical_name_common 'Putrescinium dichloride'
_chemical_name_systematic
;
Butane-1,4-diyldiammonium dichloride
;
_space_group_IT_number 14
_symmetry_cell_setting monoclinic
_symmetry_space_group_name_Hall '-P 2ybc'
_symmetry_space_group_name_H-M 'P 1 21/c 1'
_atom_sites_solution_hydrogens geom
_atom_sites_solution_primary direct
_atom_sites_solution_secondary difmap
_audit_creation_method SHELXL97
_cell_angle_alpha 90.00
_cell_angle_beta 92.472(16)
_cell_angle_gamma 90.00
_cell_formula_units_Z 2
_cell_length_a 4.5625(9)
_cell_length_b 8.3514(16)
_cell_length_c 10.696(2)
_cell_measurement_reflns_used 1321
_cell_measurement_temperature 100.0(10)
_cell_measurement_theta_max 25
_cell_measurement_theta_min 3
_cell_volume 407.17(14)
_computing_cell_refinement 'CrysAlis CCD'
_computing_data_collection 'CrysAlis CCD (Oxford Diffraction, 2002)'
_computing_data_reduction 'CrysAlis RED (Oxford Diffraction, 2002)'
_computing_molecular_graphics 'Stereochemical Workstation Operation Manual (Siemens, 1989)'
_computing_publication_material SHELXL97
_computing_structure_refinement 'SHELXL97 (Sheldrick, 1997)'
_computing_structure_solution 'SHELXS97 (Sheldrick, 1997)'
_diffrn_ambient_temperature 100.0(10)
_diffrn_measured_fraction_theta_full 0.999
_diffrn_measured_fraction_theta_max 0.995
_diffrn_measurement_device_type 'Kuma KM4 CCD four-circle'
_diffrn_measurement_method \w
_diffrn_radiation_monochromator graphite
_diffrn_radiation_source 'fine-focus sealed tube'
_diffrn_radiation_type MoK\a
_diffrn_radiation_wavelength 0.71073
_diffrn_reflns_av_R_equivalents 0.0453
_diffrn_reflns_av_sigmaI/netI 0.0531
_diffrn_reflns_limit_h_max 5
_diffrn_reflns_limit_h_min -6
_diffrn_reflns_limit_k_max 11
_diffrn_reflns_limit_k_min -9
_diffrn_reflns_limit_l_max 12
_diffrn_reflns_limit_l_min -14
_diffrn_reflns_number 2576
_diffrn_reflns_theta_full 25.00
_diffrn_reflns_theta_max 28.00
_diffrn_reflns_theta_min 3.10
_exptl_absorpt_coefficient_mu 0.712
_exptl_absorpt_correction_type none
_exptl_crystal_colour colourless
_exptl_crystal_density_diffrn 1.314
_exptl_crystal_density_method 'not measured'
_exptl_crystal_description prism
_exptl_crystal_F_000 172
_exptl_crystal_size_max 0.3
_exptl_crystal_size_mid 0.15
_exptl_crystal_size_min 0.1
_refine_diff_density_max 0.522
_refine_diff_density_min -0.426
_refine_ls_extinction_method none
_refine_ls_goodness_of_fit_ref 1.062
_refine_ls_hydrogen_treatment refall
_refine_ls_matrix_type full
_refine_ls_number_parameters 65
_refine_ls_number_reflns 970
_refine_ls_number_restraints 0
_refine_ls_restrained_S_all 1.062
_refine_ls_R_factor_all 0.0579
_refine_ls_R_factor_gt 0.0371
_refine_ls_shift/su_max 0.000
_refine_ls_shift/su_mean 0.000
_refine_ls_structure_factor_coef Fsqd
_refine_ls_weighting_details 'calc w = 1/[\s^2^(Fo^2^)+(0.041P)^2^] where P=(Fo^2^+2Fc^2^)/3'
_refine_ls_weighting_scheme calc
_refine_ls_wR_factor_gt 0.0752
_refine_ls_wR_factor_ref 0.0849
_reflns_number_gt 716
_reflns_number_total 970
_reflns_threshold_expression I>2\s(I)
_cod_data_source_file is2183.cif
_cod_data_source_block I
_cod_original_cell_volume 407.16(14)
_cod_original_sg_symbol_H-M 'P 21/c'
_cod_database_code 2214759
_cod_database_fobs_code 2214759

loop_
_symmetry_equiv_pos_as_xyz
'x, y, z'
'-x, y+1/2, -z+1/2'
'-x, -y, -z'
'x, -y-1/2, z-1/2'

loop_
_atom_site_type_symbol
_atom_site_label
_atom_site_fract_x
_atom_site_fract_y
_atom_site_fract_z
_atom_site_U_iso_or_equiv
_atom_site_adp_type
_atom_site_calc_flag
_atom_site_occupancy
N N1 0.6183(4) 0.1691(3) 0.37234(18) 0.0161(4) Uani d 1
H H1A 0.516(5) 0.089(3) 0.345(2) 0.013(6) Uiso d 1
H H1B 0.714(6) 0.209(3) 0.307(2) 0.033(7) Uiso d 1
H H1C 0.751(6) 0.141(3) 0.426(3) 0.029(7) Uiso d 1
C C2 0.4232(5) 0.2942(3) 0.4245(2) 0.0149(5) Uani d 1
H H2A 0.275(5) 0.325(3) 0.356(2) 0.013(5) Uiso d 1
H H2B 0.319(5) 0.247(3) 0.492(2) 0.019(6) Uiso d 1
C C3 0.6007(5) 0.4371(3) 0.4727(2) 0.0156(5) Uani d 1
H H3A 0.713(5) 0.483(3) 0.399(2) 0.019(6) Uiso d 1
H H3B 0.754(5) 0.397(3) 0.538(2) 0.020(6) Uiso d 1
Cl Cl1 0.87455(11) 0.10103(6) 0.65756(5) 0.01548(18) Uani d 1

loop_
_atom_site_aniso_label
_atom_site_aniso_U_11
_atom_site_aniso_U_22
_atom_site_aniso_U_33
_atom_site_aniso_U_12
_atom_site_aniso_U_13
_atom_site_aniso_U_23
N1 0.0167(10) 0.0156(10) 0.0160(9) -0.0009(8) 0.0007(8) -0.0012(8)
C2 0.0149(11) 0.0153(11) 0.0147(10) 0.0021(9) 0.0014(8) -0.0008(9)
C3 0.0142(11) 0.0184(13) 0.0141(11) -0.0006(9) 0.0011(8) -0.0007(9)
Cl1 0.0164(3) 0.0166(3) 0.0135(3) 0.0006(2) 0.00115(17) -0.0010(2)

loop_
_atom_type_symbol
_atom_type_description
_atom_type_scat_dispersion_real
_atom_type_scat_dispersion_imag
_atom_type_scat_source
C C 0.0033 0.0016 'International Tables Vol C Tables 4.2.6.8 and 6.1.1.4'
H H 0.0000 0.0000 'International Tables Vol C Tables 4.2.6.8 and 6.1.1.4'
N N 0.0061 0.0033 'International Tables Vol C Tables 4.2.6.8 and 6.1.1.4'
Cl Cl 0.1484 0.1585 'International Tables Vol C Tables 4.2.6.8 and 6.1.1.4'

loop_
_geom_angle_atom_site_label_1
_geom_angle_atom_site_label_2
_geom_angle_atom_site_label_3
_geom_angle_site_symmetry_1
_geom_angle_site_symmetry_3
_geom_angle
C2 N1 H1A . . 110.6(16)
C2 N1 H1B . . 110.3(17)
H1A N1 H1B . . 107(2)
C2 N1 H1C . . 110.8(19)
H1A N1 H1C . . 112(2)
H1B N1 H1C . . 106(2)
N1 C2 C3 . . 110.96(17)
N1 C2 H2A . . 107.4(13)
C3 C2 H2A . . 112.2(13)
N1 C2 H2B . . 108.2(15)
C3 C2 H2B . . 109.9(14)
H2A C2 H2B . . 108.1(18)
C2 C3 C3 . 3_666 110.4(2)
C2 C3 H3A . . 108.0(13)
C3 C3 H3A 3_666 . 111.3(14)
C2 C3 H3B . . 108.4(14)
C3 C3 H3B 3_666 . 111.7(14)
H3A C3 H3B . . 107.0(18)

loop_
_geom_bond_atom_site_label_1
_geom_bond_atom_site_label_2
_geom_bond_site_symmetry_2
_geom_bond_distance
N1 C2 . 1.496(3)
N1 H1A . 0.86(2)
N1 H1B . 0.90(3)
N1 H1C . 0.85(3)
C2 C3 . 1.520(3)
C2 H2A . 1.01(2)
C2 H2B . 0.97(2)
C3 C3 3_666 1.528(4)
C3 H3A . 1.03(2)
C3 H3B . 1.02(2)

loop_
_geom_hbond_atom_site_label_D
_geom_hbond_atom_site_label_H
_geom_hbond_atom_site_label_A
_geom_hbond_site_symmetry_A
_geom_hbond_distance_DH
_geom_hbond_distance_HA
_geom_hbond_distance_DA
_geom_hbond_angle_DHA
N1 H1C Cl1 . 0.85(3) 2.53(3) 3.269(2) 145(2)
C3 H3B Cl1 . 1.02(2) 2.83(2) 3.624(2) 135.0(17)
N1 H1A Cl1 3_656 0.86(2) 2.38(3) 3.192(2) 156(2)
N1 H1B Cl1 4_565 0.90(3) 2.39(3) 3.250(2) 159(2)
C3 H3A Cl1 4_565 1.03(2) 2.80(2) 3.659(2) 140.2(17)
N1 H1C Cl1 3_756 0.85(3) 2.82(3) 3.258(2) 114(2)
C2 H2A Cl1 4_465 1.01(2) 2.81(2) 3.816(2) 177.0(17)
C2 H2B Cl1 1_455 0.97(2) 3.00(2) 3.952(2) 166.3(17)

loop_
_geom_torsion_atom_site_label_1
_geom_torsion_atom_site_label_2
_geom_torsion_atom_site_label_3
_geom_torsion_atom_site_label_4
_geom_torsion_site_symmetry_4
_geom_torsion
N1 C2 C3 C3 3_666 -179.2(2)
